data_1542467
loop_
_publ_author_name
'Baul, Tushar S. Basu'
'Chaurasiya, Anurag'
'Tiekink, Edward R. T.'

_publ_section_title
;
 3-[(2-Hydroxybenzyl)azaniumyl]propanoate monohydrate
;
_journal_coeditor_code VM4003
_journal_issue 1
_journal_name_full IUCrData
_journal_page_first x152453
_journal_paper_doi 10.1107/S2414314615024530
_journal_volume 1
_journal_year 2016
_chemical_formula_iupac 'C10 H13 N O3, H2 O'
_chemical_formula_moiety 'C10 H13 N O3, H2 O'
_chemical_formula_sum 'C10 H15 N O4'
_chemical_formula_weight 213.23
_chemical_name_systematic
;
3-[(2-Hydroxybenzyl)azaniumyl]propanoate monohydrate
;
_space_group_crystal_system monoclinic
_space_group_IT_number 14
_space_group_name_Hall '-P 2ybc'
_space_group_name_H-M_alt 'P 1 21/c 1'
_symmetry_space_group_name_Hall '-P 2ybc'
_symmetry_space_group_name_H-M 'P 1 21/c 1'
_atom_sites_solution_hydrogens mixed
_audit_creation_method SHELXL-2014/7
_cell_angle_alpha 90
_cell_angle_beta 107.818(5)
_cell_angle_gamma 90
_cell_formula_units_Z 4
_cell_length_a 7.3280(4)
_cell_length_b 17.0138(7)
_cell_length_c 8.9223(4)
_cell_measurement_reflns_used 1703
_cell_measurement_temperature 293(2)
_cell_measurement_theta_max 28.5700
_cell_measurement_theta_min 3.7690
_cell_volume 1059.05(9)
_computing_cell_refinement
;
CrysAlis PRO (Agilent, 2013)
;
_computing_data_collection
;
CrysAlis PRO (Agilent, 2013)
;
_computing_data_reduction
;
CrysAlis PRO (Agilent, 2013)
;
_computing_molecular_graphics
;
ORTEP-3 for Windows (Farrugia, 2012) and
DIAMOND (Brandenburg, 2006)
;
_computing_publication_material
;
publCIF (Westrip, 2010)
;
_computing_structure_refinement
;
SHELXL2014 (Sheldrick, 2015)
;
_computing_structure_solution
;
SHELXS97 (Sheldrick, 2008)
;
_diffrn_ambient_temperature 293(2)
_diffrn_detector_area_resol_mean 16.1279
_diffrn_measured_fraction_theta_full 0.964
_diffrn_measured_fraction_theta_max 0.964
_diffrn_measurement_device_type 'Agilent Xcalibur Eos Gemini'
_diffrn_measurement_method '\w scans'
_diffrn_radiation_type MoK\a
_diffrn_radiation_wavelength 0.71073
_diffrn_reflns_av_R_equivalents 0.0149
_diffrn_reflns_limit_h_max 4
_diffrn_reflns_limit_h_min -9
_diffrn_reflns_limit_k_max 20
_diffrn_reflns_limit_k_min -22
_diffrn_reflns_limit_l_max 11
_diffrn_reflns_limit_l_min -9
_diffrn_reflns_number 5004
_diffrn_reflns_theta_full 27.500
_diffrn_reflns_theta_max 27.500
_diffrn_reflns_theta_min 3.380
_exptl_absorpt_coefficient_mu 0.103
_exptl_absorpt_correction_T_max 1.00000
_exptl_absorpt_correction_T_min 0.97080
_exptl_absorpt_correction_type multi-scan
_exptl_absorpt_process_details
;
(CrysAlis PRO; Agilent, 2013)
;
_exptl_crystal_colour colourless
_exptl_crystal_density_diffrn 1.337
_exptl_crystal_description prism
_exptl_crystal_F_000 456
_exptl_crystal_size_max 0.350
_exptl_crystal_size_mid 0.250
_exptl_crystal_size_min 0.150
_refine_diff_density_max 0.164
_refine_diff_density_min -0.202
_refine_ls_extinction_method none
_refine_ls_goodness_of_fit_ref 1.047
_refine_ls_matrix_type full
_refine_ls_number_parameters 151
_refine_ls_number_reflns 2344
_refine_ls_number_restraints 6
_refine_ls_restrained_S_all 1.047
_refine_ls_R_factor_all 0.0505
_refine_ls_R_factor_gt 0.0408
_refine_ls_shift/su_max 0.000
_refine_ls_shift/su_mean 0.000
_refine_ls_structure_factor_coef Fsqd
_refine_ls_weighting_details 'w=1/[\s^2^(Fo^2^)+(0.0520P)^2^+0.2051P] where P=(Fo^2^+2Fc^2^)/3'
_refine_ls_weighting_scheme calc
_refine_ls_wR_factor_gt 0.1015
_refine_ls_wR_factor_ref 0.1093
_reflns_number_gt 1962
_reflns_number_total 2344
_reflns_threshold_expression 'I > 2\s(I)'
_cod_data_source_file vm4003sup1.cif
_cod_data_source_block I
_cod_depositor_comments 'Adding full bibliography for 1542467.cif.'
_cod_database_code 1542467
_cod_database_fobs_code 1542467
_shelx_space_group_comment
;
The symmetry employed for this shelxl refinement is uniquely defined
by the following loop, which should always be used as a source of
symmetry information in preference to the above space-group names.
They are only intended as comments.
;
_shelx_estimated_absorpt_t_min 0.965
_shelx_estimated_absorpt_t_max 0.985

loop_
_space_group_symop_operation_xyz
'x, y, z'
'-x, y+1/2, -z+1/2'
'-x, -y, -z'
'x, -y-1/2, z-1/2'

loop_
_atom_site_type_symbol
_atom_site_label
_atom_site_fract_x
_atom_site_fract_y
_atom_site_fract_z
_atom_site_U_iso_or_equiv
_atom_site_adp_type
_atom_site_calc_flag
_atom_site_occupancy
O O1 0.76143(15) 0.52616(7) 0.81882(14) 0.0502(3) Uani d 1
H H1O 0.805(3) 0.5632(9) 0.884(2) 0.075 Uiso d 1
O O2 1.05270(14) 0.35918(6) 0.99304(12) 0.0456(3) Uani d 1
O O3 1.26960(15) 0.26454(7) 1.02418(12) 0.0486(3) Uani d 1
N N1 0.72736(16) 0.35468(6) 0.74403(12) 0.0314(3) Uani d 1
H H1N 0.6506(18) 0.3222(8) 0.7816(17) 0.038 Uiso d 1
H H2N 0.8050(19) 0.3831(8) 0.8240(14) 0.038 Uiso d 1
C C1 0.56867(19) 0.51930(8) 0.78695(16) 0.0354(3) Uani d 1
C C2 0.48179(19) 0.45826(7) 0.68570(15) 0.0348(3) Uani d 1
C C3 0.2865(2) 0.44795(9) 0.6492(2) 0.0487(4) Uani d 1
H H3 0.2273 0.4075 0.5817 0.058 Uiso calc 1
C C4 0.1777(2) 0.49673(10) 0.7112(2) 0.0564(4) Uani d 1
H H4 0.0458 0.4896 0.6848 0.068 Uiso calc 1
C C5 0.2656(2) 0.55610(9) 0.8125(2) 0.0499(4) Uani d 1
H H5 0.1926 0.5886 0.8555 0.060 Uiso calc 1
C C6 0.4608(2) 0.56783(8) 0.85086(18) 0.0428(3) Uani d 1
H H6 0.5193 0.6081 0.9192 0.051 Uiso calc 1
C C7 0.6016(2) 0.40636(8) 0.61911(15) 0.0376(3) Uani d 1
H H7A 0.6803 0.4384 0.5734 0.045 Uiso calc 1
H H7B 0.5190 0.3741 0.5362 0.045 Uiso calc 1
C C8 0.85599(19) 0.30361(9) 0.68568(15) 0.0371(3) Uani d 1
H H8A 0.9369 0.3363 0.6434 0.045 Uiso calc 1
H H8B 0.7790 0.2708 0.6010 0.045 Uiso calc 1
C C9 0.9807(2) 0.25196(8) 0.81421(16) 0.0360(3) Uani d 1
H H9A 1.0585 0.2190 0.7692 0.043 Uiso calc 1
H H9B 0.8985 0.2176 0.8519 0.043 Uiso calc 1
C C10 1.11237(19) 0.29581(8) 0.95388(14) 0.0338(3) Uani d 1
O O1W 1.49712(14) 0.25271(6) 1.32892(12) 0.0436(3) Uani d 1
H H2W 1.424(2) 0.2457(11) 1.3856(19) 0.065 Uiso d 1
H H1W 1.424(2) 0.2644(11) 1.2376(13) 0.065 Uiso d 1

loop_
_atom_site_aniso_label
_atom_site_aniso_U_11
_atom_site_aniso_U_22
_atom_site_aniso_U_33
_atom_site_aniso_U_12
_atom_site_aniso_U_13
_atom_site_aniso_U_23
O1 0.0322(6) 0.0544(6) 0.0607(7) -0.0073(5) 0.0095(5) -0.0260(5)
O2 0.0373(5) 0.0473(6) 0.0457(6) 0.0019(5) 0.0029(4) -0.0185(5)
O3 0.0423(6) 0.0615(7) 0.0355(5) 0.0138(5) 0.0021(4) -0.0033(5)
N1 0.0301(6) 0.0357(6) 0.0259(5) -0.0023(5) 0.0048(4) -0.0023(4)
C1 0.0318(7) 0.0359(7) 0.0357(7) -0.0005(6) 0.0060(5) 0.0029(5)
C2 0.0335(7) 0.0323(6) 0.0345(6) -0.0002(5) 0.0044(5) 0.0056(5)
C3 0.0375(8) 0.0439(8) 0.0574(9) -0.0081(7) 0.0039(7) 0.0035(7)
C4 0.0318(8) 0.0585(10) 0.0771(12) -0.0009(7) 0.0140(8) 0.0110(9)
C5 0.0454(9) 0.0471(8) 0.0621(10) 0.0136(7) 0.0238(8) 0.0138(7)
C6 0.0447(8) 0.0371(7) 0.0465(8) 0.0030(6) 0.0139(7) 0.0006(6)
C7 0.0417(8) 0.0372(7) 0.0275(6) -0.0015(6) 0.0013(5) 0.0000(5)
C8 0.0357(7) 0.0475(8) 0.0279(6) -0.0004(6) 0.0094(5) -0.0070(5)
C9 0.0354(7) 0.0377(7) 0.0348(7) 0.0020(6) 0.0105(6) -0.0081(5)
C10 0.0319(7) 0.0426(7) 0.0275(6) -0.0005(6) 0.0096(5) -0.0017(5)
O1W 0.0345(5) 0.0573(6) 0.0369(5) 0.0042(5) 0.0079(4) -0.0007(5)

loop_
_atom_type_symbol
_atom_type_description
_atom_type_scat_dispersion_real
_atom_type_scat_dispersion_imag
_atom_type_scat_source
C C 0.0033 0.0016 'International Tables Vol C Tables 4.2.6.8 and 6.1.1.4'
H H 0.0000 0.0000 'International Tables Vol C Tables 4.2.6.8 and 6.1.1.4'
O O 0.0106 0.0060 'International Tables Vol C Tables 4.2.6.8 and 6.1.1.4'
N N 0.0061 0.0033 'International Tables Vol C Tables 4.2.6.8 and 6.1.1.4'

loop_
_geom_angle_atom_site_label_1
_geom_angle_atom_site_label_2
_geom_angle_atom_site_label_3
_geom_angle
C1 O1 H1O 110.9(14)
C8 N1 C7 113.24(10)
C8 N1 H1N 107.4(9)
C7 N1 H1N 108.5(9)
C8 N1 H2N 106.0(10)
C7 N1 H2N 111.7(9)
H1N N1 H2N 109.9(13)
O1 C1 C6 123.51(13)
O1 C1 C2 116.03(12)
C6 C1 C2 120.45(13)
C3 C2 C1 118.87(14)
C3 C2 C7 121.71(13)
C1 C2 C7 119.42(12)
C2 C3 C4 120.98(15)
C2 C3 H3 119.5
C4 C3 H3 119.5
C5 C4 C3 119.54(15)
C5 C4 H4 120.2
C3 C4 H4 120.2
C4 C5 C6 120.70(15)
C4 C5 H5 119.7
C6 C5 H5 119.7
C5 C6 C1 119.46(14)
C5 C6 H6 120.3
C1 C6 H6 120.3
C2 C7 N1 110.80(10)
C2 C7 H7A 109.5
N1 C7 H7A 109.5
C2 C7 H7B 109.5
N1 C7 H7B 109.5
H7A C7 H7B 108.1
N1 C8 C9 112.02(10)
N1 C8 H8A 109.2
C9 C8 H8A 109.2
N1 C8 H8B 109.2
C9 C8 H8B 109.2
H8A C8 H8B 107.9
C8 C9 C10 114.98(11)
C8 C9 H9A 108.5
C10 C9 H9A 108.5
C8 C9 H9B 108.5
C10 C9 H9B 108.5
H9A C9 H9B 107.5
O3 C10 O2 124.98(12)
O3 C10 C9 117.36(12)
O2 C10 C9 117.62(11)
H2W O1W H1W 106.0(15)

loop_
_geom_bond_atom_site_label_1
_geom_bond_atom_site_label_2
_geom_bond_distance
O1 C1 1.3579(17)
O1 H1O 0.849(9)
O2 C10 1.2527(16)
O3 C10 1.2496(16)
N1 C8 1.4882(17)
N1 C7 1.4955(16)
N1 H1N 0.922(9)
N1 H2N 0.904(9)
C1 C6 1.381(2)
C1 C2 1.3956(19)
C2 C3 1.378(2)
C2 C7 1.491(2)
C3 C4 1.379(2)
C3 H3 0.9300
C4 C5 1.377(3)
C4 H4 0.9300
C5 C6 1.380(2)
C5 H5 0.9300
C6 H6 0.9300
C7 H7A 0.9700
C7 H7B 0.9700
C8 C9 1.5104(19)
C8 H8A 0.9700
C8 H8B 0.9700
C9 C10 1.5180(18)
C9 H9A 0.9700
C9 H9B 0.9700
O1W H2W 0.850(9)
O1W H1W 0.851(9)

loop_
_geom_hbond_atom_site_label_D
_geom_hbond_atom_site_label_H
_geom_hbond_atom_site_label_A
_geom_hbond_site_symmetry_A
_geom_hbond_distance_DH
_geom_hbond_distance_HA
_geom_hbond_distance_DA
_geom_hbond_angle_DHA
N1 H2N O1 . 0.905(13) 2.453(14) 2.9862(16) 118.0(10)
N1 H2N O2 . 0.905(13) 2.015(13) 2.7174(15) 133.4(12)
O1 H1O O2 3_767 0.851(17) 1.826(17) 2.6607(16) 167(2)
N1 H1N O1W 4_465 0.922(14) 1.833(14) 2.7460(15) 170.6(13)
O1W H1W O3 . 0.851(12) 1.894(12) 2.7274(15) 166.1(18)
O1W H2W O3 4_566 0.850(16) 1.922(16) 2.7710(15) 175.8(14)

loop_
_geom_torsion_atom_site_label_1
_geom_torsion_atom_site_label_2
_geom_torsion_atom_site_label_3
_geom_torsion_atom_site_label_4
_geom_torsion
O1 C1 C2 C3 179.74(13)
C6 C1 C2 C3 0.8(2)
O1 C1 C2 C7 -0.67(18)
C6 C1 C2 C7 -179.59(12)
C1 C2 C3 C4 -0.1(2)
C7 C2 C3 C4 -179.67(14)
C2 C3 C4 C5 -0.7(3)
C3 C4 C5 C6 0.8(2)
C4 C5 C6 C1 -0.1(2)
O1 C1 C6 C5 -179.56(14)
C2 C1 C6 C5 -0.7(2)
C3 C2 C7 N1 -110.11(14)
C1 C2 C7 N1 70.31(16)
C8 N1 C7 C2 -177.77(11)
C7 N1 C8 C9 -179.82(11)
N1 C8 C9 C10 -59.93(15)
C8 C9 C10 O3 -148.37(13)
C8 C9 C10 O2 33.91(17)
